data_7130603
loop_
_publ_author_name
'Li, Jian'
'Xiao, Yao'
'Peng, Xin'
'Shen, Jie'
'Cui, Lei'
'Lu, Shanya'
'Jia, Xueshun'
'Li, Chunju'

_publ_section_title
;
 Cascade reaction of o-enoyl arylisocyanide and o-hydroxy aromatic
 aldimine: a diastereoselective access to polycyclic spirobenzoxazine
 chromeno[4,3-b]pyrrole derivative
;
_journal_name_full 'Chemical Communications'
_journal_paper_doi 10.1039/D2CC02454C
_journal_year 2022
_chemical_formula_moiety 'C27 H24 N2 O4'
_chemical_formula_sum 'C27 H24 N2 O4'
_chemical_formula_weight 440.48
_space_group_crystal_system monoclinic
_space_group_IT_number 14
_space_group_name_Hall '-P 2yn'
_space_group_name_H-M_alt 'P 1 21/n 1'
_atom_sites_solution_hydrogens mixed
_atom_sites_solution_primary dual
_audit_creation_date 2022-08-03
_audit_creation_method
;
Olex2 1.5
(compiled 2022.04.07 svn.rca3783a0 for OlexSys, GUI svn.r6498)
;
_audit_update_record
;
2022-08-10 deposited with the CCDC.	2022-08-22 downloaded from the CCDC.
;
_cell_angle_alpha 90
_cell_angle_beta 113.0632(14)
_cell_angle_gamma 90
_cell_formula_units_Z 4
_cell_length_a 11.35547(13)
_cell_length_b 16.38420(16)
_cell_length_c 12.90723(15)
_cell_measurement_reflns_used 21670
_cell_measurement_temperature 100.00(10)
_cell_measurement_theta_max 76.3690
_cell_measurement_theta_min 4.3990
_cell_volume 2209.46(5)
_computing_cell_refinement 'CrysAlisPro 1.171.41.119a (Rigaku OD, 2021)'
_computing_data_collection 'CrysAlisPro 1.171.41.119a (Rigaku OD, 2021)'
_computing_data_reduction 'CrysAlisPro 1.171.41.119a (Rigaku OD, 2021)'
_computing_molecular_graphics 'Olex2 1.5 (Dolomanov et al., 2009)'
_computing_publication_material 'Olex2 1.5 (Dolomanov et al., 2009)'
_computing_structure_refinement 'SHELXL 2016/6 (Sheldrick, 2015)'
_computing_structure_solution 'SHELXT 2014/4 (Sheldrick, 2014)'
_diffrn_ambient_environment N~2~
_diffrn_ambient_temperature 100.00(10)
_diffrn_detector 'Hybrid Pixel Array Detector'
_diffrn_detector_area_resol_mean 10.0000
_diffrn_detector_type HyPix
_diffrn_measured_fraction_theta_full 1.000
_diffrn_measured_fraction_theta_max 0.970
_diffrn_measurement_details
;
List of Runs (angles in degrees, time in seconds):

  # Type    Start    End  Width  t~exp~   \w     \q     \k     \f   Frames
#--------------------------------------------------------------------------
  1  \w     36.00 119.00   0.50    0.05    --   47.98  77.00 -30.00  166
  2  \w     91.00 117.00   0.50    0.20    --  104.70  61.00  60.00   52
  3  \w    136.00 176.00   0.50    0.20    --  104.70  61.00  60.00   80
  4  \w    133.00 176.00   0.50    0.20    --  104.70  77.00 120.00   86
  5  \w     87.00 115.00   0.50    0.20    --  104.70  77.00 120.00   56
  6  \w     35.00 120.00   0.50    0.05    --   47.98  57.00  90.00  170
  7  \w    100.00 134.00   0.50    0.20    --  104.70  61.00-120.00   68
  8  \w     98.00 178.00   0.50    0.20    --  104.70  15.00 -30.00  160
  9  \w     42.00 100.00   0.50    0.20    --  104.70 -95.00-120.00  116
 10  \w     91.00 128.00   0.50    0.20    --  104.70-148.00 -91.00   74
 11  \w     69.00  94.00   0.50    0.05    --   47.98-148.00 -91.00   50
 12  \w     41.00 105.00   0.50    0.20    --  104.70 -95.00-180.00  128
 13  \w     67.00 100.00   0.50    0.20    --  104.70 -95.00 -90.00   66
 14  \w     37.00 104.00   0.50    0.20    --  104.70 -95.00 -60.00  134
 15  \w     17.00  71.00   0.50    0.05    --   47.98-124.00  73.00  108
 16  \w     59.00  84.00   0.50    0.20    --  104.70-124.00  73.00   50
 17  \w     38.00 101.00   0.50    0.20    --  104.70-125.00 120.00  126
 18  \w     35.00  69.00   0.50    0.20    --  104.70 -77.00 120.00   68
 19  \w     35.00  60.00   0.50    0.20    --  104.70 -61.00  90.00   50
 20  \w     39.00  64.00   0.50    0.20    --  104.70 -61.00  30.00   50
 21  \w    -23.00   9.00   0.50    0.05    --   47.98 -38.00  30.00   64
 22  \w     17.00  45.00   0.50    0.05    --   47.98 -38.00  30.00   56
 23  \w     91.00 119.00   0.50    0.05    --   47.98 148.00 -43.00   56
 24  \w     78.00 127.00   0.50    0.20    --  104.70 148.00 -43.00   98
 25  \w    127.00 152.00   0.50    0.20    --  104.70 124.00 152.00   50
 26  \w    -94.00 -22.00   0.50    0.05    --  -47.98 124.00 152.00  144
 27  \w    -93.00 -68.00   0.50    0.20    --  -99.00 124.00 152.00   50
 28  \w   -126.00 -27.00   0.50    0.20    --  -99.00 148.00 -43.00  198
 29  \w   -125.00 -56.00   0.50    0.20    --  -99.00 143.00  88.13  138
 30  \w    -53.00 -28.00   0.50    0.20    --  -99.00 109.00  72.07   50
 31  \w   -108.00 -64.00   0.50    0.20    --  -99.00 109.00  72.07   88
 32  \w    -91.00 -66.00   0.50    0.05    --  -47.98 148.00 -43.00   50
 33  \w   -100.00 -71.00   0.50    0.20    --  -99.00  77.00-180.00   58
 34  \w    -64.00 -27.00   0.50    0.20    --  -99.00  61.00-180.00   74
 35  \w    -69.00 -29.00   0.50    0.20    --  -99.00  61.00 -90.00   80
 36  \w    -63.00 -29.00   0.50    0.20    --  -99.00  61.00   0.00   68
 37  \w    -54.00 -28.00   0.50    0.20    --  -99.00  61.00  60.00   52
 38  \w   -136.00 -88.00   0.50    0.20    --  -99.00 -30.00 -90.00   96
 39  \w   -171.00-146.00   0.50    0.20    --  -99.00 -30.00 -90.00   50
 40  \w   -168.00 -96.00   0.50    0.20    --  -99.00 -61.00  90.00  144
 41  \w   -113.00 -75.00   0.50    0.05    --  -47.98-125.00  90.00   76
 42  \w   -143.00 -82.00   0.50    0.20    --  -99.00-124.00  73.00  122
 43  \w    -84.00 -58.00   0.50    0.05    --  -47.98-148.00 -91.00   52
 44  \w   -137.00-112.00   0.50    0.20    --  -99.00-148.00 -91.00   50
 45  \w   -155.00-129.00   0.50    0.20    --  -99.00 -95.00-180.00   52
 46  \w   -128.00-101.00   0.50    0.20    --  -99.00 -95.00-180.00   54
;
_diffrn_measurement_device 'four-circle diffractometer'
_diffrn_measurement_device_type 'XtaLAB Synergy R, DW system, HyPix'
_diffrn_measurement_method '\w scans'
_diffrn_orient_matrix_type 'CrysAlisPro convention (1999,Acta A55,543-557)'
_diffrn_orient_matrix_UB_11 -0.0793883000
_diffrn_orient_matrix_UB_12 -0.0362432000
_diffrn_orient_matrix_UB_13 0.0621082000
_diffrn_orient_matrix_UB_21 -0.0440471000
_diffrn_orient_matrix_UB_22 0.0863795000
_diffrn_orient_matrix_UB_23 0.0157053000
_diffrn_orient_matrix_UB_31 -0.1161930000
_diffrn_orient_matrix_UB_32 -0.0079642000
_diffrn_orient_matrix_UB_33 -0.1127838000
_diffrn_radiation_monochromator mirror
_diffrn_radiation_probe x-ray
_diffrn_radiation_type 'Cu K\a'
_diffrn_radiation_wavelength 1.54184
_diffrn_reflns_av_R_equivalents 0.0335
_diffrn_reflns_av_unetI/netI 0.0218
_diffrn_reflns_Laue_measured_fraction_full 1.000
_diffrn_reflns_Laue_measured_fraction_max 0.970
_diffrn_reflns_limit_h_max 14
_diffrn_reflns_limit_h_min -14
_diffrn_reflns_limit_k_max 20
_diffrn_reflns_limit_k_min -20
_diffrn_reflns_limit_l_max 15
_diffrn_reflns_limit_l_min -16
_diffrn_reflns_number 30503
_diffrn_reflns_point_group_measured_fraction_full 1.000
_diffrn_reflns_point_group_measured_fraction_max 0.970
_diffrn_reflns_theta_full 67.684
_diffrn_reflns_theta_max 76.694
_diffrn_reflns_theta_min 4.407
_diffrn_source 'Rotating-anode X-ray tube'
_diffrn_source_type 'Rigaku (Cu) X-ray Source'
_exptl_absorpt_coefficient_mu 0.725
_exptl_absorpt_correction_T_max 1.00000
_exptl_absorpt_correction_T_min 0.87660
_exptl_absorpt_correction_type multi-scan
_exptl_absorpt_process_details
;
CrysAlisPro 1.171.41.119a (Rigaku Oxford Diffraction, 2021)
Empirical absorption correction using spherical harmonics,
implemented in SCALE3 ABSPACK scaling algorithm.
;
_exptl_crystal_colour 'clear colourless'
_exptl_crystal_colour_lustre clear
_exptl_crystal_colour_primary colourless
_exptl_crystal_density_diffrn 1.324
_exptl_crystal_description block
_exptl_crystal_F_000 928
_exptl_crystal_size_max 0.08
_exptl_crystal_size_mid 0.08
_exptl_crystal_size_min 0.06
_refine_diff_density_max 0.227
_refine_diff_density_min -0.203
_refine_diff_density_rms 0.042
_refine_ls_extinction_method none
_refine_ls_goodness_of_fit_ref 1.062
_refine_ls_hydrogen_treatment mixed
_refine_ls_matrix_type full
_refine_ls_number_parameters 302
_refine_ls_number_reflns 4518
_refine_ls_number_restraints 0
_refine_ls_restrained_S_all 1.062
_refine_ls_R_factor_all 0.0395
_refine_ls_R_factor_gt 0.0364
_refine_ls_shift/su_max 0.001
_refine_ls_shift/su_mean 0.000
_refine_ls_structure_factor_coef Fsqd
_refine_ls_weighting_details 'w=1/[\s^2^(Fo^2^)+(0.0442P)^2^+0.7710P] where P=(Fo^2^+2Fc^2^)/3'
_refine_ls_weighting_scheme calc
_refine_ls_wR_factor_gt 0.0921
_refine_ls_wR_factor_ref 0.0943
_reflns_Friedel_coverage 0.000
_reflns_number_gt 4129
_reflns_number_total 4518
_reflns_threshold_expression 'I > 2\s(I)'
_cod_data_source_file d2cc02454c2.cif
_cod_data_source_block exp_1800_auto
_cod_database_code 7130603
_shelx_shelxl_version_number 2016/6
_chemical_oxdiff_formula 'C O N'
_chemical_oxdiff_usercomment 2207244299
_shelx_space_group_comment
;
The symmetry employed for this shelxl refinement is uniquely defined
by the following loop, which should always be used as a source of
symmetry information in preference to the above space-group names.
They are only intended as comments.
;
_olex2_refinement_description
;
1. Fixed Uiso
 At 1.2 times of:
  All C(H) groups, All C(H,H) groups, All N(H) groups
 At 1.5 times of:
  All C(H,H,H) groups
2.a Ternary CH refined with riding coordinates:
 C9(H9), C12(H12), C11(H11), C13(H13)
2.b Secondary CH2 refined with riding coordinates:
 C31(H31A,H31B)
2.c Aromatic/amide H refined with riding coordinates:
 C7(H7), C28(H28), C15(H15), C21(H21), C27(H27), C6(H6), C4(H4), C16(H16),
 C17(H17), C5(H5), C18(H18), C24(H24), C26(H26), C25(H25)
2.d Idealised Me refined as rotating group:
 C32(H32A,H32B,H32C)
;
_olex2_submission_special_instructions 'No special instructions were received'
_oxdiff_exptl_absorpt_empirical_details
;
Empirical correction (ABSPACK) includes:
- Absorption correction using spherical harmonics
- Frame scaling
;
_oxdiff_exptl_absorpt_empirical_full_max 1.296
_oxdiff_exptl_absorpt_empirical_full_min 0.788

loop_
_space_group_symop_operation_xyz
'x, y, z'
'-x+1/2, y+1/2, -z+1/2'
'-x, -y, -z'
'x-1/2, -y-1/2, z-1/2'

loop_
_atom_site_label
_atom_site_type_symbol
_atom_site_fract_x
_atom_site_fract_y
_atom_site_fract_z
_atom_site_U_iso_or_equiv
_atom_site_adp_type
_atom_site_occupancy
_atom_site_site_symmetry_order
_atom_site_calc_flag
_atom_site_refinement_flags_posn
_atom_site_refinement_flags_adp
_atom_site_refinement_flags_occupancy
_atom_site_disorder_assembly
_atom_site_disorder_group
O22 O 0.19951(7) 0.32330(5) 0.29690(6) 0.02127(17) Uani 1 1 d . . . . .
O2 O 0.37637(7) 0.39903(5) 0.40779(7) 0.02166(18) Uani 1 1 d . . . . .
O30 O -0.00635(9) 0.09206(5) 0.42561(7) 0.0300(2) Uani 1 1 d . . . . .
O33 O -0.05851(10) 0.19200(6) 0.29641(8) 0.0396(3) Uani 1 1 d . . . . .
N10 N 0.09350(9) 0.29983(6) 0.46822(8) 0.0207(2) Uani 1 1 d . . . . .
H10 H 0.0609(14) 0.3123(9) 0.3943(13) 0.025 Uiso 1 1 d . U . . .
N20 N 0.26938(10) 0.31928(7) 0.14807(9) 0.0308(2) Uani 1 1 d . . . . .
C9 C 0.22380(10) 0.33408(7) 0.52267(9) 0.0192(2) Uani 1 1 d . . . . .
H9 H 0.251311 0.327073 0.605823 0.023 Uiso 1 1 calc R U . . .
C14 C 0.41583(11) 0.27711(7) 0.33735(9) 0.0205(2) Uani 1 1 d . . . . .
C1 C 0.32753(10) 0.31802(7) 0.38300(9) 0.0193(2) Uani 1 1 d . . . . .
C3 C 0.30661(10) 0.45187(7) 0.44570(9) 0.0212(2) Uani 1 1 d . . . . .
C12 C 0.24545(10) 0.19513(7) 0.46125(9) 0.0191(2) Uani 1 1 d . . . . .
H12 H 0.225706 0.179814 0.381175 0.023 Uiso 1 1 calc R U . . .
C11 C 0.11558(10) 0.21179(7) 0.47584(9) 0.0200(2) Uani 1 1 d . . . . .
H11 H 0.124887 0.192896 0.552325 0.024 Uiso 1 1 calc R U . . .
C8 C 0.23021(10) 0.42379(7) 0.50019(9) 0.0204(2) Uani 1 1 d . . . . .
C13 C 0.31221(10) 0.27992(6) 0.48521(9) 0.0186(2) Uani 1 1 d . . . . .
H13 H 0.398031 0.275002 0.548517 0.022 Uiso 1 1 calc R U . . .
C29 C 0.00623(11) 0.16590(7) 0.38843(10) 0.0227(2) Uani 1 1 d . . . . .
C19 C 0.38489(11) 0.28291(7) 0.22154(10) 0.0243(2) Uani 1 1 d . . . . .
C7 C 0.16284(11) 0.48143(7) 0.53503(10) 0.0242(2) Uani 1 1 d . . . . .
H7 H 0.110492 0.463784 0.572847 0.029 Uiso 1 1 calc R U . . .
C23 C 0.31791(10) 0.12587(7) 0.53697(9) 0.0200(2) Uani 1 1 d . . . . .
C28 C 0.36346(11) 0.13302(7) 0.65415(10) 0.0238(2) Uani 1 1 d . . . . .
H28 H 0.352654 0.182941 0.686822 0.029 Uiso 1 1 calc R U . . .
C15 C 0.53214(12) 0.24335(7) 0.40694(10) 0.0247(2) Uani 1 1 d . . . . .
H15 H 0.553693 0.239603 0.485715 0.030 Uiso 1 1 calc R U . . .
C21 C 0.18813(12) 0.33596(8) 0.18960(10) 0.0264(3) Uani 1 1 d . . . . .
H21 H 0.110400 0.360089 0.140001 0.032 Uiso 1 1 calc R U . . .
C27 C 0.42435(11) 0.06785(7) 0.72329(10) 0.0266(3) Uani 1 1 d . . . . .
H27 H 0.455080 0.073600 0.802763 0.032 Uiso 1 1 calc R U . . .
C6 C 0.17112(12) 0.56422(7) 0.51530(11) 0.0284(3) Uani 1 1 d . . . . .
H6 H 0.123243 0.602673 0.537946 0.034 Uiso 1 1 calc R U . . .
C4 C 0.31805(11) 0.53452(7) 0.42732(11) 0.0263(3) Uani 1 1 d . . . . .
H4 H 0.372043 0.552411 0.391235 0.032 Uiso 1 1 calc R U . . .
C16 C 0.61721(12) 0.21500(8) 0.36152(11) 0.0291(3) Uani 1 1 d . . . . .
H16 H 0.697267 0.192575 0.409301 0.035 Uiso 1 1 calc R U . . .
C17 C 0.58485(13) 0.21956(8) 0.24636(11) 0.0305(3) Uani 1 1 d . . . . .
H17 H 0.642581 0.199613 0.215338 0.037 Uiso 1 1 calc R U . . .
C5 C 0.24993(12) 0.59043(7) 0.46219(11) 0.0291(3) Uani 1 1 d . . . . .
H5 H 0.256982 0.647052 0.449807 0.035 Uiso 1 1 calc R U . . .
C18 C 0.46915(13) 0.25292(8) 0.17634(11) 0.0292(3) Uani 1 1 d . . . . .
H18 H 0.447215 0.255355 0.097418 0.035 Uiso 1 1 calc R U . . .
C24 C 0.33377(13) 0.05189(8) 0.49194(11) 0.0308(3) Uani 1 1 d . . . . .
H24 H 0.302746 0.045545 0.412533 0.037 Uiso 1 1 calc R U . . .
C26 C 0.44049(13) -0.00540(8) 0.67703(11) 0.0311(3) Uani 1 1 d . . . . .
H26 H 0.482746 -0.049793 0.724318 0.037 Uiso 1 1 calc R U . . .
C25 C 0.39458(15) -0.01319(8) 0.56162(12) 0.0385(3) Uani 1 1 d . . . . .
H25 H 0.404533 -0.063479 0.529313 0.046 Uiso 1 1 calc R U . . .
C31 C -0.09809(13) 0.03601(8) 0.34604(12) 0.0362(3) Uani 1 1 d . . . . .
H31A H -0.169070 0.067527 0.290254 0.043 Uiso 1 1 calc R U . . .
H31B H -0.134600 -0.000468 0.386993 0.043 Uiso 1 1 calc R U . . .
C32 C -0.03390(17) -0.01359(11) 0.28704(16) 0.0585(5) Uani 1 1 d . . . . .
H32A H -0.094705 -0.053303 0.237780 0.088 Uiso 1 1 calc R U . . .
H32B H 0.039124 -0.042485 0.342634 0.088 Uiso 1 1 calc R U . . .
H32C H -0.003771 0.022292 0.241792 0.088 Uiso 1 1 calc R U . . .

loop_
_atom_site_aniso_label
_atom_site_aniso_U_11
_atom_site_aniso_U_22
_atom_site_aniso_U_33
_atom_site_aniso_U_23
_atom_site_aniso_U_13
_atom_site_aniso_U_12
O22 0.0207(4) 0.0247(4) 0.0188(4) 0.0017(3) 0.0081(3) 0.0008(3)
O2 0.0240(4) 0.0170(4) 0.0277(4) -0.0013(3) 0.0142(3) -0.0016(3)
O30 0.0319(5) 0.0218(4) 0.0298(4) 0.0039(3) 0.0051(4) -0.0070(3)
O33 0.0391(5) 0.0283(5) 0.0341(5) 0.0095(4) -0.0045(4) -0.0073(4)
N10 0.0204(5) 0.0177(5) 0.0255(5) 0.0011(4) 0.0106(4) 0.0006(4)
N20 0.0289(5) 0.0425(6) 0.0223(5) 0.0024(4) 0.0115(4) -0.0002(5)
C9 0.0205(5) 0.0188(5) 0.0203(5) -0.0007(4) 0.0101(4) 0.0004(4)
C14 0.0236(5) 0.0172(5) 0.0240(5) -0.0013(4) 0.0130(4) -0.0028(4)
C1 0.0199(5) 0.0174(5) 0.0202(5) -0.0006(4) 0.0075(4) -0.0009(4)
C3 0.0206(5) 0.0192(5) 0.0232(5) -0.0018(4) 0.0079(4) 0.0009(4)
C12 0.0210(5) 0.0175(5) 0.0203(5) -0.0003(4) 0.0097(4) 0.0000(4)
C11 0.0206(5) 0.0185(5) 0.0227(5) 0.0013(4) 0.0104(4) 0.0005(4)
C8 0.0205(5) 0.0185(5) 0.0207(5) -0.0016(4) 0.0066(4) 0.0000(4)
C13 0.0198(5) 0.0174(5) 0.0196(5) -0.0008(4) 0.0087(4) 0.0006(4)
C29 0.0219(5) 0.0192(5) 0.0274(6) 0.0026(4) 0.0100(5) 0.0010(4)
C19 0.0270(6) 0.0241(6) 0.0243(6) -0.0023(4) 0.0127(5) -0.0049(5)
C7 0.0242(5) 0.0223(6) 0.0269(6) -0.0032(4) 0.0110(5) -0.0001(4)
C23 0.0194(5) 0.0180(5) 0.0245(5) 0.0003(4) 0.0104(4) -0.0003(4)
C28 0.0264(6) 0.0181(5) 0.0250(6) -0.0013(4) 0.0080(5) -0.0029(4)
C15 0.0271(6) 0.0237(6) 0.0263(6) 0.0017(4) 0.0139(5) 0.0020(5)
C21 0.0264(6) 0.0326(6) 0.0195(5) 0.0032(5) 0.0081(5) -0.0003(5)
C27 0.0258(6) 0.0242(6) 0.0257(6) 0.0032(5) 0.0057(5) -0.0045(5)
C6 0.0281(6) 0.0216(6) 0.0360(6) -0.0042(5) 0.0131(5) 0.0030(5)
C4 0.0263(6) 0.0209(6) 0.0330(6) 0.0007(5) 0.0130(5) -0.0020(5)
C16 0.0287(6) 0.0263(6) 0.0372(7) 0.0017(5) 0.0183(5) 0.0041(5)
C17 0.0360(7) 0.0273(6) 0.0393(7) -0.0031(5) 0.0269(6) 0.0002(5)
C5 0.0303(6) 0.0174(5) 0.0392(7) -0.0006(5) 0.0131(5) -0.0006(5)
C18 0.0354(7) 0.0315(6) 0.0277(6) -0.0039(5) 0.0198(5) -0.0051(5)
C24 0.0442(7) 0.0250(6) 0.0266(6) 0.0000(5) 0.0173(5) 0.0076(5)
C26 0.0336(7) 0.0233(6) 0.0369(7) 0.0086(5) 0.0145(5) 0.0059(5)
C25 0.0581(9) 0.0233(6) 0.0392(7) 0.0027(5) 0.0246(7) 0.0130(6)
C31 0.0342(7) 0.0245(6) 0.0376(7) 0.0022(5) 0.0008(6) -0.0094(5)
C32 0.0475(9) 0.0463(10) 0.0608(11) -0.0231(8) -0.0014(8) 0.0038(7)

loop_
_atom_type_symbol
_atom_type_description
_atom_type_scat_dispersion_real
_atom_type_scat_dispersion_imag
_atom_type_scat_source
C C 0.0181 0.0091 'International Tables Vol C Tables 4.2.6.8 and 6.1.1.4'
H H 0.0000 0.0000 'International Tables Vol C Tables 4.2.6.8 and 6.1.1.4'
N N 0.0311 0.0180 'International Tables Vol C Tables 4.2.6.8 and 6.1.1.4'
O O 0.0492 0.0322 'International Tables Vol C Tables 4.2.6.8 and 6.1.1.4'

loop_
_geom_angle_atom_site_label_1
_geom_angle_atom_site_label_2
_geom_angle_atom_site_label_3
_geom_angle
_geom_angle_site_symmetry_1
_geom_angle_site_symmetry_3
_geom_angle_publ_flag
C21 O22 C1 117.33(9) . . ?
C3 O2 C1 115.79(8) . . ?
C29 O30 C31 117.70(9) . . ?
C9 N10 H10 109.6(9) . . ?
C11 N10 H10 106.5(9) . . ?
C11 N10 C9 103.26(8) . . ?
C21 N20 C19 116.46(10) . . ?
N10 C9 H9 107.5 . . ?
N10 C9 C8 113.21(9) . . ?
N10 C9 C13 106.50(8) . . ?
C8 C9 H9 107.5 . . ?
C8 C9 C13 114.34(9) . . ?
C13 C9 H9 107.5 . . ?
C19 C14 C1 117.47(10) . . ?
C15 C14 C1 122.34(10) . . ?
C15 C14 C19 119.71(10) . . ?
O22 C1 C14 110.44(9) . . ?
O22 C1 C13 105.52(8) . . ?
O2 C1 O22 107.60(8) . . ?
O2 C1 C14 104.02(8) . . ?
O2 C1 C13 110.61(9) . . ?
C14 C1 C13 118.31(9) . . ?
O2 C3 C8 121.85(10) . . ?
O2 C3 C4 116.36(10) . . ?
C4 C3 C8 121.79(11) . . ?
C11 C12 H12 108.9 . . ?
C13 C12 H12 108.9 . . ?
C13 C12 C11 103.11(8) . . ?
C23 C12 H12 108.9 . . ?
C23 C12 C11 110.42(9) . . ?
C23 C12 C13 116.25(9) . . ?
N10 C11 C12 107.81(9) . . ?
N10 C11 H11 108.7 . . ?
N10 C11 C29 111.84(9) . . ?
C12 C11 H11 108.7 . . ?
C29 C11 C12 110.92(9) . . ?
C29 C11 H11 108.7 . . ?
C3 C8 C9 120.45(10) . . ?
C3 C8 C7 117.90(10) . . ?
C7 C8 C9 121.63(10) . . ?
C9 C13 C12 104.38(8) . . ?
C9 C13 H13 109.5 . . ?
C1 C13 C9 109.96(9) . . ?
C1 C13 C12 113.85(9) . . ?
C1 C13 H13 109.5 . . ?
C12 C13 H13 109.5 . . ?
O30 C29 C11 110.88(9) . . ?
O33 C29 O30 124.66(11) . . ?
O33 C29 C11 124.43(10) . . ?
C14 C19 N20 121.60(10) . . ?
C18 C19 N20 118.51(11) . . ?
C18 C19 C14 119.89(11) . . ?
C8 C7 H7 119.5 . . ?
C6 C7 C8 121.07(11) . . ?
C6 C7 H7 119.5 . . ?
C28 C23 C12 120.85(10) . . ?
C24 C23 C12 120.80(10) . . ?
C24 C23 C28 118.22(11) . . ?
C23 C28 H28 119.7 . . ?
C27 C28 C23 120.69(11) . . ?
C27 C28 H28 119.7 . . ?
C14 C15 H15 119.9 . . ?
C14 C15 C16 120.12(11) . . ?
C16 C15 H15 119.9 . . ?
O22 C21 H21 116.3 . . ?
N20 C21 O22 127.33(11) . . ?
N20 C21 H21 116.3 . . ?
C28 C27 H27 119.8 . . ?
C26 C27 C28 120.38(11) . . ?
C26 C27 H27 119.8 . . ?
C7 C6 H6 120.2 . . ?
C7 C6 C5 119.62(11) . . ?
C5 C6 H6 120.2 . . ?
C3 C4 H4 120.4 . . ?
C5 C4 C3 119.23(11) . . ?
C5 C4 H4 120.4 . . ?
C15 C16 H16 120.1 . . ?
C17 C16 C15 119.84(12) . . ?
C17 C16 H16 120.1 . . ?
C16 C17 H17 119.8 . . ?
C18 C17 C16 120.47(11) . . ?
C18 C17 H17 119.8 . . ?
C6 C5 H5 119.8 . . ?
C4 C5 C6 120.36(11) . . ?
C4 C5 H5 119.8 . . ?
C19 C18 H18 120.0 . . ?
C17 C18 C19 119.95(11) . . ?
C17 C18 H18 120.0 . . ?
C23 C24 H24 119.6 . . ?
C23 C24 C25 120.81(12) . . ?
C25 C24 H24 119.6 . . ?
C27 C26 H26 120.4 . . ?
C25 C26 C27 119.26(12) . . ?
C25 C26 H26 120.4 . . ?
C24 C25 H25 119.7 . . ?
C26 C25 C24 120.63(12) . . ?
C26 C25 H25 119.7 . . ?
O30 C31 H31A 109.6 . . ?
O30 C31 H31B 109.6 . . ?
O30 C31 C32 110.21(12) . . ?
H31A C31 H31B 108.1 . . ?
C32 C31 H31A 109.6 . . ?
C32 C31 H31B 109.6 . . ?
C31 C32 H32A 109.5 . . ?
C31 C32 H32B 109.5 . . ?
C31 C32 H32C 109.5 . . ?
H32A C32 H32B 109.5 . . ?
H32A C32 H32C 109.5 . . ?
H32B C32 H32C 109.5 . . ?

loop_
_geom_bond_atom_site_label_1
_geom_bond_atom_site_label_2
_geom_bond_distance
_geom_bond_site_symmetry_2
_geom_bond_publ_flag
O22 C1 1.4457(13) . ?
O22 C21 1.3556(14) . ?
O2 C1 1.4257(13) . ?
O2 C3 1.3857(13) . ?
O30 C29 1.3297(14) . ?
O30 C31 1.4646(15) . ?
O33 C29 1.2041(15) . ?
N10 H10 0.902(15) . ?
N10 C9 1.4777(14) . ?
N10 C11 1.4607(14) . ?
N20 C19 1.4143(16) . ?
N20 C21 1.2652(16) . ?
C9 H9 1.0000 . ?
C9 C8 1.5056(15) . ?
C9 C13 1.5521(14) . ?
C14 C1 1.5049(15) . ?
C14 C19 1.3983(16) . ?
C14 C15 1.3884(17) . ?
C1 C13 1.5298(15) . ?
C3 C8 1.3918(16) . ?
C3 C4 1.3896(16) . ?
C12 H12 1.0000 . ?
C12 C11 1.5818(15) . ?
C12 C13 1.5545(15) . ?
C12 C23 1.5133(15) . ?
C11 H11 1.0000 . ?
C11 C29 1.5108(16) . ?
C8 C7 1.3959(16) . ?
C13 H13 1.0000 . ?
C19 C18 1.3909(17) . ?
C7 H7 0.9500 . ?
C7 C6 1.3901(17) . ?
C23 C28 1.3985(16) . ?
C23 C24 1.3862(16) . ?
C28 H28 0.9500 . ?
C28 C27 1.3896(16) . ?
C15 H15 0.9500 . ?
C15 C16 1.3915(17) . ?
C21 H21 0.9500 . ?
C27 H27 0.9500 . ?
C27 C26 1.3842(18) . ?
C6 H6 0.9500 . ?
C6 C5 1.3914(18) . ?
C4 H4 0.9500 . ?
C4 C5 1.3831(18) . ?
C16 H16 0.9500 . ?
C16 C17 1.3864(19) . ?
C17 H17 0.9500 . ?
C17 C18 1.3825(19) . ?
C5 H5 0.9500 . ?
C18 H18 0.9500 . ?
C24 H24 0.9500 . ?
C24 C25 1.3914(18) . ?
C26 H26 0.9500 . ?
C26 C25 1.378(2) . ?
C25 H25 0.9500 . ?
C31 H31A 0.9900 . ?
C31 H31B 0.9900 . ?
C31 C32 1.485(2) . ?
C32 H32A 0.9800 . ?
C32 H32B 0.9800 . ?
C32 H32C 0.9800 . ?

loop_
_geom_torsion_atom_site_label_1
_geom_torsion_atom_site_label_2
_geom_torsion_atom_site_label_3
_geom_torsion_atom_site_label_4
_geom_torsion
_geom_torsion_site_symmetry_1
_geom_torsion_site_symmetry_2
_geom_torsion_site_symmetry_3
_geom_torsion_site_symmetry_4
_geom_torsion_publ_flag
O22 C1 C13 C9 -59.15(11) . . . . ?
O22 C1 C13 C12 57.56(11) . . . . ?
O2 C1 C13 C9 56.93(11) . . . . ?
O2 C1 C13 C12 173.64(8) . . . . ?
O2 C3 C8 C9 1.69(16) . . . . ?
O2 C3 C8 C7 -179.71(10) . . . . ?
O2 C3 C4 C5 179.38(11) . . . . ?
N10 C9 C8 C3 -119.63(11) . . . . ?
N10 C9 C8 C7 61.82(14) . . . . ?
N10 C9 C13 C1 95.02(10) . . . . ?
N10 C9 C13 C12 -27.48(11) . . . . ?
N10 C11 C29 O30 -149.89(10) . . . . ?
N10 C11 C29 O33 31.91(16) . . . . ?
N20 C19 C18 C17 177.77(11) . . . . ?
C9 N10 C11 C12 -35.49(11) . . . . ?
C9 N10 C11 C29 -157.68(9) . . . . ?
C9 C8 C7 C6 178.99(11) . . . . ?
C14 C1 C13 C9 176.70(9) . . . . ?
C14 C1 C13 C12 -66.59(12) . . . . ?
C14 C19 C18 C17 -1.83(18) . . . . ?
C14 C15 C16 C17 -0.84(19) . . . . ?
C1 O22 C21 N20 23.83(18) . . . . ?
C1 O2 C3 C8 25.81(14) . . . . ?
C1 O2 C3 C4 -154.79(10) . . . . ?
C1 C14 C19 N20 -5.59(16) . . . . ?
C1 C14 C19 C18 174.00(11) . . . . ?
C1 C14 C15 C16 -172.28(11) . . . . ?
C3 O2 C1 O22 59.22(11) . . . . ?
C3 O2 C1 C14 176.40(9) . . . . ?
C3 O2 C1 C13 -55.56(12) . . . . ?
C3 C8 C7 C6 0.41(17) . . . . ?
C3 C4 C5 C6 0.16(19) . . . . ?
C12 C11 C29 O30 89.72(11) . . . . ?
C12 C11 C29 O33 -88.48(14) . . . . ?
C12 C23 C28 C27 176.77(10) . . . . ?
C12 C23 C24 C25 -176.63(12) . . . . ?
C11 N10 C9 C8 165.65(9) . . . . ?
C11 N10 C9 C13 39.16(10) . . . . ?
C11 C12 C13 C9 5.59(10) . . . . ?
C11 C12 C13 C1 -114.32(10) . . . . ?
C11 C12 C23 C28 -63.81(13) . . . . ?
C11 C12 C23 C24 112.07(12) . . . . ?
C8 C9 C13 C1 -30.80(12) . . . . ?
C8 C9 C13 C12 -153.29(9) . . . . ?
C8 C3 C4 C5 -1.22(18) . . . . ?
C8 C7 C6 C5 -1.43(18) . . . . ?
C13 C9 C8 C3 2.59(15) . . . . ?
C13 C9 C8 C7 -175.96(10) . . . . ?
C13 C12 C11 N10 18.19(11) . . . . ?
C13 C12 C11 C29 140.95(9) . . . . ?
C13 C12 C23 C28 53.15(14) . . . . ?
C13 C12 C23 C24 -130.96(12) . . . . ?
C29 O30 C31 C32 90.58(15) . . . . ?
C19 N20 C21 O22 0.4(2) . . . . ?
C19 C14 C1 O22 26.68(13) . . . . ?
C19 C14 C1 O2 -88.51(11) . . . . ?
C19 C14 C1 C13 148.35(10) . . . . ?
C19 C14 C15 C16 -0.36(17) . . . . ?
C7 C6 C5 C4 1.14(19) . . . . ?
C23 C12 C11 N10 143.03(9) . . . . ?
C23 C12 C11 C29 -94.21(11) . . . . ?
C23 C12 C13 C9 -115.36(10) . . . . ?
C23 C12 C13 C1 124.73(10) . . . . ?
C23 C28 C27 C26 -0.21(18) . . . . ?
C23 C24 C25 C26 -0.1(2) . . . . ?
C28 C23 C24 C25 -0.65(19) . . . . ?
C28 C27 C26 C25 -0.5(2) . . . . ?
C15 C14 C1 O22 -161.23(10) . . . . ?
C15 C14 C1 O2 83.58(12) . . . . ?
C15 C14 C1 C13 -39.56(15) . . . . ?
C15 C14 C19 N20 -177.89(11) . . . . ?
C15 C14 C19 C18 1.70(17) . . . . ?
C15 C16 C17 C18 0.71(19) . . . . ?
C21 O22 C1 O2 77.79(11) . . . . ?
C21 O22 C1 C14 -35.13(13) . . . . ?
C21 O22 C1 C13 -164.09(9) . . . . ?
C21 N20 C19 C14 -9.41(18) . . . . ?
C21 N20 C19 C18 170.99(12) . . . . ?
C27 C26 C25 C24 0.7(2) . . . . ?
C4 C3 C8 C9 -177.68(11) . . . . ?
C4 C3 C8 C7 0.93(17) . . . . ?
C16 C17 C18 C19 0.62(19) . . . . ?
C24 C23 C28 C27 0.79(17) . . . . ?
C31 O30 C29 O33 5.36(19) . . . . ?
C31 O30 C29 C11 -172.84(10) . . . . ?
